data_4313356
loop_
_publ_author_name
'Vincent J. Catalano'
'Mark A. Malwitz'
'Stephen J. Horner'
'John Vasquez'

_publ_contact_author_address
;
Department of Chemistry
University of Nevada
Reno, NV  89557
;
_publ_contact_author_email vjc@unr.edu
_publ_contact_author_name 'Professor Vincent J. Catalano'
_publ_contact_author_phone '775 784 1329'
_publ_section_title
;
 Three- and Four-Coordinate Gold(I) Complexes of
 3,6-Bis(diphenylphosphino)pyridazine: Monomers, Polymers, and a
 Metallocryptand Cage
;
_journal_name_full 'Inorganic Chemistry'
_journal_page_first 2141
_journal_page_last 2148
_journal_paper_doi 10.1021/ic020601m
_journal_volume 42
_journal_year 2003
_chemical_formula_sum 'C98.25 H64 Au2 Cl1.5 F12 N6 P8'
_chemical_formula_weight 2251.42
_chemical_name_common 2
_chemical_name_systematic
;
?
;
_space_group_IT_number 2
_symmetry_cell_setting triclinic
_symmetry_space_group_name_Hall '-P 1'
_symmetry_space_group_name_H-M 'P -1'
_atom_sites_solution_hydrogens geom
_atom_sites_solution_primary direct
_atom_sites_solution_secondary difmap
_audit_creation_method SHELXL-97
_cell_angle_alpha 95.600(4)
_cell_angle_beta 102.745(3)
_cell_angle_gamma 112.860(2)
_cell_formula_units_Z 2
_cell_length_a 16.233(2)
_cell_length_b 16.303(2)
_cell_length_c 20.110(3)
_cell_measurement_reflns_used 972
_cell_measurement_temperature 91(2)
_cell_volume 4682.7(11)
_computing_structure_refinement 'SHELXL-97 (Sheldrick, 1997)'
_computing_structure_solution 'SHELXS-97 (Sheldrick, 1990)'
_diffrn_ambient_temperature 91(2)
_diffrn_measured_fraction_theta_full 0.988
_diffrn_measured_fraction_theta_max 0.988
_diffrn_radiation_monochromator graphite
_diffrn_radiation_source 'fine-focus sealed tube'
_diffrn_radiation_type MoK\a
_diffrn_radiation_wavelength 0.71073
_diffrn_reflns_av_R_equivalents 0.0528
_diffrn_reflns_av_sigmaI/netI 0.0792
_diffrn_reflns_limit_h_max 20
_diffrn_reflns_limit_h_min -21
_diffrn_reflns_limit_k_max 21
_diffrn_reflns_limit_k_min -21
_diffrn_reflns_limit_l_max 26
_diffrn_reflns_limit_l_min 0
_diffrn_reflns_number 21205
_diffrn_reflns_theta_full 27.48
_diffrn_reflns_theta_max 27.48
_diffrn_reflns_theta_min 1.42
_exptl_absorpt_coefficient_mu 3.383
_exptl_absorpt_correction_T_max 0.7384
_exptl_absorpt_correction_T_min 0.4973
_exptl_absorpt_correction_type 'sad abs'
_exptl_crystal_colour colorless
_exptl_crystal_density_diffrn 1.597
_exptl_crystal_density_method 'not measured'
_exptl_crystal_description plate
_exptl_crystal_F_000 2214
_exptl_crystal_size_max .24
_exptl_crystal_size_mid .20
_exptl_crystal_size_min .10
_refine_diff_density_max 2.382
_refine_diff_density_min -1.570
_refine_diff_density_rms 0.185
_refine_ls_extinction_method none
_refine_ls_goodness_of_fit_ref 1.012
_refine_ls_hydrogen_treatment mixed
_refine_ls_matrix_type full
_refine_ls_number_parameters 1159
_refine_ls_number_reflns 21205
_refine_ls_number_restraints 60
_refine_ls_restrained_S_all 1.022
_refine_ls_R_factor_all 0.0912
_refine_ls_R_factor_gt 0.0523
_refine_ls_shift/su_max 0.006
_refine_ls_shift/su_mean 0.000
_refine_ls_structure_factor_coef Fsqd
_refine_ls_weighting_details 'calc w=1/[\s^2^(Fo^2^)+(0.0800P)^2^+20.5000P] where P=(Fo^2^+2Fc^2^)/3'
_refine_ls_weighting_scheme calc
_refine_ls_wR_factor_gt 0.1342
_refine_ls_wR_factor_ref 0.1620
_reflns_number_gt 14331
_reflns_number_total 21205
_reflns_threshold_expression >2sigma(I)
_cod_data_source_file ic020601m_3.cif
_cod_data_source_block mn1341a
_cod_depositor_comments
;
The following automatic conversions were performed:

'_symmetry_cell_setting' value 'Triclinic' changed to 'triclinic'
according to the built-in table from CIF Core dictionary named
'cif_core.dic' version 2.4.1 from 2010-06-29.

Automatic conversion script
Id: cif_fix_values 1646 2011-03-28 12:23:43Z adriana 
;
_cod_original_cell_volume 4682.5(11)
_cod_original_formula_sum 'C98.25 H64 Au2 Cl1.50 F12 N6 P8'
_cod_database_code 4313356

loop_
_symmetry_equiv_pos_as_xyz
'x, y, z'
'-x, -y, -z'

loop_
_atom_site_label
_atom_site_type_symbol
_atom_site_fract_x
_atom_site_fract_y
_atom_site_fract_z
_atom_site_U_iso_or_equiv
_atom_site_adp_type
_atom_site_occupancy
_atom_site_symmetry_multiplicity
_atom_site_calc_flag
_atom_site_refinement_flags
_atom_site_disorder_assembly
_atom_site_disorder_group
Au1 Au 0.485300(18) 1.070950(19) 0.753106(15) 0.02412(9) Uani 1 1 d . . .
Au2 Au 0.875889(19) 0.87506(2) 0.715311(16) 0.02608(9) Uani 1 1 d . . .
P1 P 0.62733(12) 1.18135(13) 0.74488(10) 0.0233(4) Uani 1 1 d . . .
P2 P 0.93347(12) 1.03555(13) 0.74187(11) 0.0239(4) Uani 1 1 d . . .
P3 P 0.42270(12) 0.91570(13) 0.70287(11) 0.0247(4) Uani 1 1 d . . .
P4 P 0.72170(13) 0.77896(13) 0.65250(12) 0.0301(5) Uani 1 1 d . . .
P5 P 0.39878(13) 1.13032(15) 0.80807(11) 0.0276(4) Uani 1 1 d . . .
P6 P 0.99314(13) 0.82065(14) 0.73715(11) 0.0265(4) Uani 1 1 d . . .
P7 P 0.2458(2) 0.9522(2) 0.04841(13) 0.0590(8) Uani 1 1 d . . .
P8 P 0.0205(2) 0.5808(2) 0.3092(3) 0.0832(13) Uani 1 1 d . . .
F1 F 0.2252(4) 0.9908(5) 0.1162(3) 0.0615(16) Uani 1 1 d . . .
F2 F 0.1911(8) 0.8506(6) 0.0576(4) 0.113(3) Uani 1 1 d . . .
F3 F 0.2921(7) 1.0495(6) 0.0358(5) 0.103(3) Uani 1 1 d . . .
F4 F 0.3370(6) 0.9535(7) 0.0966(3) 0.109(3) Uani 1 1 d . . .
F5 F 0.2675(6) 0.9137(7) -0.0186(3) 0.097(3) Uani 1 1 d . . .
F6 F 0.1474(6) 0.9414(6) 0.0004(3) 0.090(2) Uani 1 1 d . . .
F7 F 0.0845(5) 0.6661(6) 0.3711(4) 0.089(2) Uani 1 1 d . . .
F8 F -0.0650(5) 0.6038(6) 0.3055(5) 0.107(3) Uani 1 1 d . . .
F9 F -0.0453(6) 0.4939(6) 0.2536(7) 0.146(5) Uani 1 1 d . . .
F10 F 0.1039(7) 0.5546(7) 0.3100(10) 0.214(9) Uani 1 1 d . . .
F11 F 0.0489(9) 0.6382(8) 0.2561(6) 0.161(5) Uani 1 1 d . . .
F12 F 0.0002(12) 0.5223(10) 0.3646(10) 0.250(10) Uani 1 1 d . . .
N1 N 0.7080(4) 1.0804(4) 0.7016(3) 0.0273(14) Uani 1 1 d . . .
N2 N 0.7727(4) 1.0487(4) 0.6998(3) 0.0281(14) Uani 1 1 d . . .
N3 N 0.4892(4) 0.8121(5) 0.6373(4) 0.0304(15) Uani 1 1 d . . .
N4 N 0.5533(4) 0.7828(5) 0.6271(4) 0.0308(15) Uani 1 1 d . . .
N5 N 0.2329(4) 1.0049(5) 0.7320(3) 0.0285(14) Uani 1 1 d . . .
N6 N 1.1476(4) 0.9382(4) 0.7168(3) 0.0231(13) Uani 1 1 d . . .
C1 C 0.7252(5) 1.1484(5) 0.7520(4) 0.0247(15) Uani 1 1 d . . .
C2 C 0.8093(5) 1.1925(6) 0.8038(4) 0.0298(17) Uani 1 1 d . . .
H2A H 0.8202 1.2426 0.8383 0.036 Uiso 1 1 calc R . .
C3 C 0.8758(5) 1.1607(5) 0.8030(4) 0.0296(17) Uani 1 1 d . . .
H3A H 0.9346 1.1875 0.8372 0.035 Uiso 1 1 calc R . .
C4 C 0.8542(5) 1.0881(5) 0.7505(4) 0.0262(16) Uani 1 1 d . . .
C5 C 0.6754(5) 1.2831(6) 0.8126(5) 0.0345(19) Uani 1 1 d . . .
C6 C 0.6804(6) 1.2743(6) 0.8805(4) 0.0361(19) Uani 1 1 d . . .
H6A H 0.6635 1.2160 0.8922 0.043 Uiso 1 1 calc R . .
C7 C 0.7106(7) 1.3516(9) 0.9324(5) 0.060(3) Uani 1 1 d . . .
H7A H 0.7155 1.3457 0.9795 0.072 Uiso 1 1 calc R . .
C8 C 0.7332(8) 1.4364(8) 0.9158(7) 0.065(3) Uani 1 1 d . . .
H8A H 0.7517 1.4882 0.9513 0.078 Uiso 1 1 calc R . .
C9 C 0.7292(8) 1.4462(8) 0.8491(7) 0.066(3) Uani 1 1 d . . .
H9A H 0.7452 1.5049 0.8383 0.079 Uiso 1 1 calc R . .
C10 C 0.7014(7) 1.3699(7) 0.7955(6) 0.048(2) Uani 1 1 d . . .
H10A H 0.7001 1.3770 0.7490 0.058 Uiso 1 1 calc R . .
C11 C 0.6166(5) 1.2153(5) 0.6624(4) 0.0270(16) Uani 1 1 d . . .
C12 C 0.5305(5) 1.1942(5) 0.6174(4) 0.0305(17) Uani 1 1 d . . .
H12A H 0.4757 1.1625 0.6307 0.037 Uiso 1 1 calc R . .
C13 C 0.5228(6) 1.2188(6) 0.5523(5) 0.038(2) Uani 1 1 d . . .
H13A H 0.4630 1.2037 0.5217 0.045 Uiso 1 1 calc R . .
C14 C 0.6001(6) 1.2638(6) 0.5329(5) 0.0353(19) Uani 1 1 d . . .
H14A H 0.5944 1.2811 0.4889 0.042 Uiso 1 1 calc R . .
C15 C 0.6877(6) 1.2850(6) 0.5765(5) 0.037(2) Uani 1 1 d . . .
H15A H 0.7415 1.3151 0.5617 0.045 Uiso 1 1 calc R . .
C16 C 0.6974(5) 1.2623(6) 0.6422(5) 0.0324(18) Uani 1 1 d . . .
H16A H 0.7574 1.2782 0.6728 0.039 Uiso 1 1 calc R . .
C17 C 0.9810(5) 1.0808(5) 0.6733(4) 0.0249(16) Uani 1 1 d . . .
C18 C 0.9848(5) 1.1633(5) 0.6566(4) 0.0307(17) Uani 1 1 d . . .
H18A H 0.9610 1.1973 0.6814 0.037 Uiso 1 1 calc R . .
C19 C 1.0231(6) 1.1958(6) 0.6041(5) 0.037(2) Uani 1 1 d . . .
H19A H 1.0246 1.2514 0.5925 0.045 Uiso 1 1 calc R . .
C20 C 1.0588(6) 1.1477(6) 0.5688(5) 0.036(2) Uani 1 1 d . . .
H20A H 1.0848 1.1699 0.5327 0.044 Uiso 1 1 calc R . .
C21 C 1.0571(6) 1.0665(6) 0.5859(5) 0.0359(19) Uani 1 1 d . . .
H21A H 1.0840 1.0344 0.5627 0.043 Uiso 1 1 calc R . .
C22 C 1.0166(5) 1.0328(5) 0.6360(4) 0.0291(17) Uani 1 1 d . . .
H22A H 1.0126 0.9756 0.6454 0.035 Uiso 1 1 calc R . .
C23 C 1.0274(5) 1.0901(6) 0.8222(4) 0.0325(18) Uani 1 1 d . . .
C24 C 1.1082(6) 1.1639(8) 0.8251(5) 0.050(3) Uani 1 1 d . . .
H24A H 1.1153 1.1889 0.7848 0.060 Uiso 1 1 calc R . .
C25 C 1.1797(7) 1.2018(10) 0.8877(6) 0.076(4) Uani 1 1 d . . .
H25A H 1.2359 1.2519 0.8895 0.091 Uiso 1 1 calc R . .
C26 C 1.1695(9) 1.1675(12) 0.9466(7) 0.084(5) Uani 1 1 d . . .
H26A H 1.2177 1.1942 0.9892 0.101 Uiso 1 1 calc R . .
C27 C 1.0887(10) 1.0942(11) 0.9428(5) 0.073(4) Uani 1 1 d . . .
H27A H 1.0821 1.0701 0.9834 0.087 Uiso 1 1 calc R . .
C28 C 1.0162(8) 1.0540(8) 0.8818(5) 0.051(3) Uani 1 1 d . . .
H28A H 0.9605 1.0034 0.8804 0.062 Uiso 1 1 calc R . .
C29 C 0.5090(5) 0.8714(5) 0.6957(4) 0.0252(16) Uani 1 1 d . . .
C30 C 0.5912(5) 0.9012(5) 0.7488(5) 0.0312(18) Uani 1 1 d . . .
H30A H 0.6020 0.9406 0.7909 0.037 Uiso 1 1 calc R . .
C31 C 0.6572(5) 0.8712(5) 0.7378(5) 0.0326(18) Uani 1 1 d . . .
H31A H 0.7155 0.8901 0.7716 0.039 Uiso 1 1 calc R . .
C32 C 0.6341(5) 0.8124(5) 0.6753(4) 0.0274(17) Uani 1 1 d . . .
C33 C 0.3479(5) 0.8309(5) 0.7422(4) 0.0242(15) Uani 1 1 d . . .
C34 C 0.3117(5) 0.7393(5) 0.7145(5) 0.0324(18) Uani 1 1 d . . .
H34A H 0.3252 0.7186 0.6742 0.039 Uiso 1 1 calc R . .
C35 C 0.2547(6) 0.6773(6) 0.7464(6) 0.044(2) Uani 1 1 d . . .
H35A H 0.2280 0.6141 0.7267 0.053 Uiso 1 1 calc R . .
C36 C 0.2367(6) 0.7058(7) 0.8055(5) 0.045(2) Uani 1 1 d . . .
H36A H 0.1984 0.6628 0.8269 0.054 Uiso 1 1 calc R . .
C37 C 0.2746(6) 0.7981(6) 0.8341(5) 0.037(2) Uani 1 1 d . . .
H37A H 0.2621 0.8187 0.8750 0.045 Uiso 1 1 calc R . .
C38 C 0.3302(5) 0.8591(5) 0.8028(4) 0.0288(17) Uani 1 1 d . . .
H38A H 0.3573 0.9221 0.8231 0.035 Uiso 1 1 calc R . .
C39 C 0.3574(5) 0.9014(5) 0.6132(4) 0.0291(17) Uani 1 1 d . . .
C40 C 0.2605(5) 0.8608(6) 0.5923(5) 0.0356(19) Uani 1 1 d . . .
H40A H 0.2267 0.8378 0.6244 0.043 Uiso 1 1 calc R . .
C41 C 0.2131(6) 0.8543(7) 0.5228(5) 0.046(2) Uani 1 1 d . . .
H41A H 0.1470 0.8247 0.5076 0.056 Uiso 1 1 calc R . .
C42 C 0.2609(7) 0.8898(7) 0.4780(5) 0.044(2) Uani 1 1 d . . .
H42A H 0.2280 0.8857 0.4315 0.053 Uiso 1 1 calc R . .
C43 C 0.3571(6) 0.9320(6) 0.4987(5) 0.038(2) Uani 1 1 d . . .
H43A H 0.3900 0.9563 0.4665 0.045 Uiso 1 1 calc R . .
C44 C 0.4054(6) 0.9388(5) 0.5663(5) 0.0342(19) Uani 1 1 d . . .
H44A H 0.4716 0.9689 0.5807 0.041 Uiso 1 1 calc R . .
C45 C 0.6781(6) 0.6566(6) 0.6481(6) 0.040(2) Uani 1 1 d . . .
C46 C 0.7395(6) 0.6206(6) 0.6757(6) 0.045(2) Uani 1 1 d . . .
H46A H 0.8029 0.6604 0.6983 0.054 Uiso 1 1 calc R . .
C47 C 0.7105(7) 0.5284(6) 0.6711(7) 0.058(3) Uani 1 1 d . . .
H47A H 0.7544 0.5054 0.6893 0.069 Uiso 1 1 calc R . .
C48 C 0.6202(7) 0.4699(6) 0.6409(7) 0.058(3) Uani 1 1 d . . .
H48A H 0.6002 0.4065 0.6394 0.070 Uiso 1 1 calc R . .
C49 C 0.5571(7) 0.5042(6) 0.6121(7) 0.058(3) Uani 1 1 d . . .
H49A H 0.4939 0.4635 0.5899 0.069 Uiso 1 1 calc R . .
C50 C 0.5853(6) 0.5978(6) 0.6152(6) 0.050(3) Uani 1 1 d . . .
H50A H 0.5420 0.6206 0.5952 0.060 Uiso 1 1 calc R . .
C51 C 0.7125(5) 0.7924(5) 0.5634(4) 0.0295(17) Uani 1 1 d . . .
C52 C 0.7320(5) 0.8801(6) 0.5493(5) 0.0332(18) Uani 1 1 d . . .
H52A H 0.7461 0.9296 0.5855 0.040 Uiso 1 1 calc R . .
C53 C 0.7305(6) 0.8937(7) 0.4817(5) 0.041(2) Uani 1 1 d . . .
H53A H 0.7429 0.9523 0.4716 0.049 Uiso 1 1 calc R . .
C54 C 0.7107(7) 0.8210(7) 0.4288(5) 0.048(2) Uani 1 1 d . . .
H54A H 0.7103 0.8310 0.3831 0.057 Uiso 1 1 calc R . .
C55 C 0.6922(6) 0.7363(7) 0.4413(5) 0.046(2) Uani 1 1 d . . .
H55A H 0.6787 0.6877 0.4045 0.055 Uiso 1 1 calc R . .
C56 C 0.6930(6) 0.7211(6) 0.5090(5) 0.039(2) Uani 1 1 d . . .
H56A H 0.6802 0.6619 0.5180 0.046 Uiso 1 1 calc R . .
C57 C 0.2816(5) 1.0459(5) 0.7995(4) 0.0272(16) Uani 1 1 d . . .
C58 C 0.2476(5) 1.0203(6) 0.8557(4) 0.0346(19) Uani 1 1 d . . .
C59 C 0.4531(5) 1.1668(7) 0.9001(5) 0.040(2) Uani 1 1 d . . .
C60 C 0.4519(7) 1.2422(8) 0.9389(5) 0.054(3) Uani 1 1 d . . .
H60A H 0.4204 1.2748 0.9167 0.065 Uiso 1 1 calc R . .
C61 C 0.4972(8) 1.2699(10) 1.0107(6) 0.067(3) Uani 1 1 d . . .
H61A H 0.4977 1.3219 1.0369 0.080 Uiso 1 1 calc R . .
C62 C 0.5413(8) 1.2201(10) 1.0431(6) 0.075(4) Uani 1 1 d . . .
H62A H 0.5717 1.2381 1.0917 0.090 Uiso 1 1 calc R . .
C63 C 0.5413(8) 1.1428(10) 1.0041(6) 0.070(4) Uani 1 1 d . . .
H63A H 0.5710 1.1090 1.0267 0.084 Uiso 1 1 calc R . .
C64 C 0.4980(6) 1.1163(7) 0.9330(5) 0.047(2) Uani 1 1 d . . .
H64A H 0.4985 1.0649 0.9067 0.056 Uiso 1 1 calc R . .
C65 C 0.3817(6) 1.2273(6) 0.7806(5) 0.036(2) Uani 1 1 d . . .
C66 C 0.2949(6) 1.2258(6) 0.7533(5) 0.039(2) Uani 1 1 d . . .
H66A H 0.2406 1.1714 0.7470 0.047 Uiso 1 1 calc R . .
C67 C 0.2857(7) 1.3020(7) 0.7348(5) 0.046(2) Uani 1 1 d . . .
H67A H 0.2254 1.3001 0.7178 0.055 Uiso 1 1 calc R . .
C68 C 0.3625(8) 1.3796(8) 0.7409(7) 0.063(3) Uani 1 1 d . . .
H68A H 0.3560 1.4323 0.7291 0.076 Uiso 1 1 calc R . .
C69 C 0.4505(9) 1.3815(8) 0.7645(8) 0.075(4) Uani 1 1 d . . .
H69A H 0.5044 1.4345 0.7665 0.090 Uiso 1 1 calc R . .
C70 C 0.4594(7) 1.3060(7) 0.7849(7) 0.062(3) Uani 1 1 d . . .
H70A H 0.5198 1.3082 0.8021 0.075 Uiso 1 1 calc R . .
C71 C 1.1125(5) 0.9095(5) 0.7689(4) 0.0244(16) Uani 1 1 d . . .
C72 C 1.1602(5) 0.9486(6) 0.8395(5) 0.0356(19) Uani 1 1 d . . .
C73 C 0.9949(5) 0.7547(5) 0.6594(4) 0.0259(16) Uani 1 1 d . . .
C74 C 1.0641(5) 0.7238(6) 0.6614(5) 0.0354(19) Uani 1 1 d . . .
H74A H 1.1101 0.7354 0.7040 0.042 Uiso 1 1 calc R . .
C75 C 1.0654(6) 0.6764(6) 0.6013(5) 0.042(2) Uani 1 1 d . . .
H75A H 1.1131 0.6560 0.6025 0.051 Uiso 1 1 calc R . .
C76 C 0.9988(6) 0.6584(6) 0.5400(5) 0.041(2) Uani 1 1 d . . .
H76A H 1.0003 0.6258 0.4988 0.049 Uiso 1 1 calc R . .
C77 C 0.9287(6) 0.6880(6) 0.5382(5) 0.039(2) Uani 1 1 d . . .
H77A H 0.8816 0.6750 0.4959 0.046 Uiso 1 1 calc R . .
C78 C 0.9283(6) 0.7356(5) 0.5975(4) 0.0283(16) Uani 1 1 d . . .
H78A H 0.8808 0.7562 0.5960 0.034 Uiso 1 1 calc R . .
C79 C 0.9802(6) 0.7513(6) 0.8029(4) 0.0342(19) Uani 1 1 d . . .
C80 C 0.9734(7) 0.6627(7) 0.7902(6) 0.052(3) Uani 1 1 d . . .
H80A H 0.9797 0.6387 0.7476 0.062 Uiso 1 1 calc R . .
C81 C 0.9572(10) 0.6100(9) 0.8400(7) 0.073(4) Uani 1 1 d . . .
H81A H 0.9494 0.5487 0.8312 0.087 Uiso 1 1 calc R . .
C82 C 0.9525(10) 0.6491(9) 0.9042(7) 0.077(4) Uani 1 1 d . . .
H82A H 0.9457 0.6149 0.9398 0.093 Uiso 1 1 calc R . .
C83 C 0.9576(8) 0.7340(8) 0.9160(6) 0.058(3) Uani 1 1 d . . .
H83A H 0.9533 0.7589 0.9591 0.069 Uiso 1 1 calc R . .
C84 C 0.9691(7) 0.7851(7) 0.8641(5) 0.046(2) Uani 1 1 d . . .
H84A H 0.9693 0.8437 0.8711 0.055 Uiso 1 1 calc R . .
C1S C 0.2535(6) 0.5006(6) 0.6256(4) 0.092(5) Uani 1 1 d GU . .
C2S C 0.3232(5) 0.4975(6) 0.5973(5) 0.080(4) Uani 1 1 d G . .
C3S C 0.3237(5) 0.5153(5) 0.5312(6) 0.088(5) Uani 1 1 d GU . .
C4S C 0.2545(6) 0.5363(6) 0.4933(5) 0.092(4) Uani 1 1 d GU . .
C5S C 0.1848(5) 0.5395(6) 0.5217(5) 0.067(3) Uani 1 1 d GU . .
C6S C 0.1843(5) 0.5216(6) 0.5878(5) 0.099(5) Uani 1 1 d GU . .
C7S C 0.6473(8) 0.6288(7) 0.7912(5) 0.199(9) Uani 1 1 d GU . .
C8S C 0.5528(7) 0.6085(6) 0.7699(5) 0.220(10) Uani 1 1 d GU . .
C9S C 0.5194(4) 0.6663(7) 0.7982(5) 0.050(3) Uani 1 1 d GU . .
C10S C 0.5805(6) 0.7444(7) 0.8477(5) 0.162(8) Uani 1 1 d GU . .
C11S C 0.6750(6) 0.7647(6) 0.8690(4) 0.167(8) Uani 1 1 d GU . .
C12S C 0.7083(5) 0.7069(7) 0.8408(4) 0.043(2) Uani 1 1 d GU . .
C13S C 0.5356(19) 1.5068(13) 0.9441(11) 0.055(6) Uani 0.50 1 d P . .
C14S C 0.6041(18) 1.5412(12) 1.0104(10) 0.055(6) Uani 0.50 1 d P . .
C15S C 0.4419(18) 1.4703(12) 0.9340(10) 0.051(5) Uani 0.50 1 d P . .
C16S C 1.059(2) 1.454(2) 0.9111(19) 0.094(10) Uani 0.50 1 d P . .
Cl1S Cl 0.9450(4) 1.4128(4) 0.9253(3) 0.0621(14) Uani 0.50 1 d P A .
Cl2S Cl 1.1005(4) 1.3676(4) 0.9225(3) 0.0571(13) Uani 0.50 1 d P A .
C17S C 1.121(3) 1.428(3) 0.851(2) 0.049(9) Uiso 0.25 1 d P A 2
Cl3S Cl 1.058(2) 1.391(2) 0.9178(15) 0.142(9) Uiso 0.25 1 d P A 2
Cl4S Cl 1.2384(9) 1.4935(9) 0.8803(7) 0.074(3) Uiso 0.25 1 d P A 2

loop_
_atom_site_aniso_label
_atom_site_aniso_U_11
_atom_site_aniso_U_22
_atom_site_aniso_U_33
_atom_site_aniso_U_23
_atom_site_aniso_U_13
_atom_site_aniso_U_12
Au1 0.01702(14) 0.02717(16) 0.02968(17) 0.00189(12) 0.00521(11) 0.01253(12)
Au2 0.01916(14) 0.02721(16) 0.03730(18) 0.00872(13) 0.00865(12) 0.01449(12)
P1 0.0179(8) 0.0244(9) 0.0285(10) -0.0004(8) 0.0043(8) 0.0124(8)
P2 0.0171(8) 0.0281(10) 0.0300(10) 0.0040(8) 0.0062(8) 0.0138(8)
P3 0.0159(8) 0.0237(9) 0.0360(11) 0.0034(8) 0.0072(8) 0.0107(7)
P4 0.0185(9) 0.0227(10) 0.0512(13) 0.0060(9) 0.0072(9) 0.0126(8)
P5 0.0187(9) 0.0356(11) 0.0288(10) -0.0002(9) 0.0040(8) 0.0149(8)
P6 0.0197(9) 0.0314(11) 0.0345(11) 0.0099(9) 0.0087(8) 0.0160(8)
P7 0.086(2) 0.096(2) 0.0259(12) 0.0162(14) 0.0179(13) 0.068(2)
P8 0.0542(18) 0.0336(15) 0.164(4) 0.016(2) 0.045(2) 0.0139(14)
F1 0.068(4) 0.086(5) 0.041(3) 0.002(3) 0.015(3) 0.046(4)
F2 0.186(10) 0.087(6) 0.066(5) 0.014(4) 0.034(6) 0.059(7)
F3 0.123(7) 0.097(6) 0.113(7) 0.041(5) 0.079(6) 0.044(5)
F4 0.111(6) 0.214(10) 0.037(4) -0.015(5) -0.005(4) 0.130(7)
F5 0.146(7) 0.177(8) 0.031(3) 0.020(4) 0.026(4) 0.134(7)
F6 0.099(6) 0.143(7) 0.045(4) 0.011(4) 0.012(4) 0.075(6)
F7 0.073(5) 0.090(6) 0.101(6) -0.007(5) 0.007(4) 0.047(4)
F8 0.067(5) 0.085(6) 0.165(9) 0.002(6) 0.010(5) 0.046(5)
F9 0.061(5) 0.067(5) 0.258(14) -0.067(7) 0.030(7) 0.003(4)
F10 0.073(6) 0.090(7) 0.43(2) -0.085(11) 0.048(10) 0.026(6)
F11 0.165(11) 0.135(9) 0.122(9) 0.022(7) 0.074(8) -0.016(8)
F12 0.219(17) 0.151(12) 0.30(2) 0.153(14) 0.009(15) 0.008(11)
N1 0.023(3) 0.029(3) 0.035(4) 0.002(3) 0.006(3) 0.019(3)
N2 0.018(3) 0.030(3) 0.035(4) 0.004(3) 0.002(3) 0.013(3)
N3 0.021(3) 0.033(4) 0.039(4) 0.002(3) 0.007(3) 0.016(3)
N4 0.019(3) 0.036(4) 0.042(4) 0.008(3) 0.010(3) 0.015(3)
N5 0.021(3) 0.034(4) 0.033(4) 0.006(3) 0.007(3) 0.015(3)
N6 0.021(3) 0.029(3) 0.018(3) 0.004(3) 0.000(2) 0.014(3)
C1 0.020(3) 0.024(4) 0.032(4) 0.007(3) 0.004(3) 0.013(3)
C2 0.023(4) 0.036(4) 0.028(4) -0.011(3) 0.003(3) 0.016(3)
C3 0.019(3) 0.033(4) 0.032(4) -0.003(3) -0.003(3) 0.014(3)
C4 0.022(4) 0.031(4) 0.028(4) 0.005(3) 0.004(3) 0.016(3)
C5 0.020(4) 0.031(4) 0.051(5) -0.002(4) 0.005(4) 0.015(3)
C6 0.034(4) 0.047(5) 0.026(4) -0.006(4) 0.006(4) 0.020(4)
C7 0.054(6) 0.091(9) 0.033(5) -0.012(6) 0.008(5) 0.037(6)
C8 0.062(7) 0.052(7) 0.069(8) -0.025(6) 0.009(6) 0.025(6)
C9 0.067(7) 0.045(6) 0.075(9) -0.016(6) -0.001(6) 0.029(6)
C10 0.046(5) 0.042(5) 0.056(6) 0.000(5) 0.012(5) 0.021(5)
C11 0.027(4) 0.016(3) 0.041(5) 0.003(3) 0.007(3) 0.014(3)
C12 0.026(4) 0.020(4) 0.043(5) 0.006(3) 0.002(3) 0.011(3)
C13 0.032(4) 0.037(5) 0.048(5) 0.013(4) 0.006(4) 0.020(4)
C14 0.042(5) 0.033(4) 0.032(4) 0.010(4) 0.008(4) 0.018(4)
C15 0.038(5) 0.043(5) 0.043(5) 0.015(4) 0.022(4) 0.023(4)
C16 0.023(4) 0.034(4) 0.040(5) 0.008(4) 0.004(3) 0.016(3)
C17 0.012(3) 0.028(4) 0.031(4) 0.001(3) 0.001(3) 0.009(3)
C18 0.031(4) 0.022(4) 0.044(5) 0.004(3) 0.010(4) 0.017(3)
C19 0.033(4) 0.038(5) 0.055(6) 0.019(4) 0.020(4) 0.023(4)
C20 0.029(4) 0.047(5) 0.040(5) 0.022(4) 0.013(4) 0.019(4)
C21 0.034(4) 0.042(5) 0.039(5) 0.006(4) 0.018(4) 0.021(4)
C22 0.025(4) 0.028(4) 0.041(5) 0.010(3) 0.013(3) 0.015(3)
C23 0.026(4) 0.044(5) 0.036(5) 0.007(4) 0.008(3) 0.024(4)
C24 0.017(4) 0.070(7) 0.045(6) -0.008(5) 0.002(4) 0.011(4)
C25 0.024(5) 0.125(12) 0.056(7) -0.020(7) -0.009(5) 0.029(6)
C26 0.044(7) 0.150(14) 0.047(7) -0.017(8) -0.017(6) 0.054(8)
C27 0.086(9) 0.131(12) 0.024(5) 0.015(6) 0.008(6) 0.074(9)
C28 0.066(7) 0.069(7) 0.035(5) 0.009(5) 0.016(5) 0.044(6)
C29 0.016(3) 0.023(4) 0.036(4) 0.004(3) 0.004(3) 0.010(3)
C30 0.026(4) 0.027(4) 0.039(5) 0.001(3) 0.006(3) 0.013(3)
C31 0.019(4) 0.028(4) 0.051(5) 0.006(4) 0.010(4) 0.010(3)
C32 0.024(4) 0.029(4) 0.039(5) 0.013(3) 0.010(3) 0.019(3)
C33 0.017(3) 0.027(4) 0.032(4) 0.008(3) 0.004(3) 0.014(3)
C34 0.019(4) 0.026(4) 0.045(5) 0.000(4) 0.004(3) 0.007(3)
C35 0.032(5) 0.030(5) 0.067(7) 0.015(5) 0.011(5) 0.010(4)
C36 0.027(4) 0.054(6) 0.056(6) 0.028(5) 0.010(4) 0.017(4)
C37 0.030(4) 0.050(5) 0.033(5) 0.014(4) 0.005(4) 0.020(4)
C38 0.023(4) 0.029(4) 0.030(4) 0.003(3) -0.002(3) 0.012(3)
C39 0.025(4) 0.025(4) 0.041(5) 0.004(3) 0.007(3) 0.016(3)
C40 0.024(4) 0.042(5) 0.042(5) 0.013(4) 0.007(4) 0.015(4)
C41 0.032(5) 0.049(6) 0.051(6) 0.013(5) 0.001(4) 0.015(4)
C42 0.055(6) 0.050(6) 0.038(5) 0.015(4) 0.016(5) 0.031(5)
C43 0.042(5) 0.046(5) 0.046(5) 0.024(4) 0.025(4) 0.030(4)
C44 0.031(4) 0.029(4) 0.053(5) 0.017(4) 0.017(4) 0.019(4)
C45 0.024(4) 0.025(4) 0.080(7) 0.015(4) 0.017(4) 0.015(3)
C46 0.030(4) 0.033(5) 0.080(7) 0.017(5) 0.017(5) 0.020(4)
C47 0.048(6) 0.027(5) 0.117(10) 0.027(6) 0.037(6) 0.024(4)
C48 0.039(5) 0.026(5) 0.114(10) 0.024(5) 0.028(6) 0.013(4)
C49 0.032(5) 0.029(5) 0.103(9) 0.001(5) 0.020(5) 0.005(4)
C50 0.026(4) 0.029(5) 0.092(8) 0.001(5) 0.017(5) 0.011(4)
C51 0.018(3) 0.034(4) 0.040(5) 0.002(4) 0.008(3) 0.017(3)
C52 0.026(4) 0.038(5) 0.042(5) 0.004(4) 0.015(4) 0.018(4)
C53 0.031(4) 0.046(5) 0.054(6) 0.012(4) 0.024(4) 0.017(4)
C54 0.043(5) 0.061(7) 0.043(6) 0.005(5) 0.017(4) 0.026(5)
C55 0.034(5) 0.051(6) 0.053(6) -0.010(5) 0.016(4) 0.020(4)
C56 0.028(4) 0.029(4) 0.057(6) -0.003(4) 0.008(4) 0.016(4)
C57 0.021(4) 0.035(4) 0.030(4) 0.006(3) 0.004(3) 0.018(3)
C58 0.024(4) 0.053(5) 0.026(4) 0.005(4) 0.001(3) 0.019(4)
C59 0.021(4) 0.062(6) 0.034(5) -0.010(4) 0.005(3) 0.022(4)
C60 0.045(6) 0.082(8) 0.033(5) -0.005(5) -0.010(4) 0.040(6)
C61 0.067(7) 0.101(10) 0.046(6) -0.004(6) 0.010(6) 0.057(7)
C62 0.058(7) 0.118(11) 0.047(7) -0.016(7) -0.010(5) 0.057(8)
C63 0.056(7) 0.124(11) 0.038(6) 0.005(6) -0.009(5) 0.060(7)
C64 0.029(4) 0.068(7) 0.039(5) -0.002(5) 0.002(4) 0.023(5)
C65 0.031(4) 0.035(5) 0.050(5) 0.000(4) 0.013(4) 0.022(4)
C66 0.035(5) 0.043(5) 0.045(5) 0.008(4) 0.018(4) 0.019(4)
C67 0.043(5) 0.050(6) 0.054(6) 0.012(5) 0.007(5) 0.032(5)
C68 0.060(7) 0.054(7) 0.105(10) 0.033(7) 0.040(7) 0.042(6)
C69 0.060(7) 0.040(6) 0.127(12) 0.011(7) 0.023(8) 0.025(6)
C70 0.036(5) 0.039(6) 0.115(10) 0.008(6) 0.015(6) 0.023(5)
C71 0.014(3) 0.028(4) 0.033(4) 0.010(3) 0.005(3) 0.011(3)
C72 0.020(4) 0.052(5) 0.043(5) 0.014(4) 0.015(4) 0.019(4)
C73 0.028(4) 0.025(4) 0.032(4) 0.006(3) 0.013(3) 0.017(3)
C74 0.024(4) 0.041(5) 0.049(5) 0.011(4) 0.010(4) 0.022(4)
C75 0.031(4) 0.048(5) 0.054(6) 0.001(5) 0.017(4) 0.023(4)
C76 0.036(5) 0.049(5) 0.037(5) -0.001(4) 0.015(4) 0.018(4)
C77 0.031(4) 0.044(5) 0.040(5) 0.014(4) 0.003(4) 0.017(4)
C78 0.033(4) 0.033(4) 0.024(4) 0.003(3) 0.011(3) 0.019(4)
C79 0.031(4) 0.049(5) 0.033(4) 0.016(4) 0.011(4) 0.024(4)
C80 0.060(6) 0.054(6) 0.067(7) 0.033(5) 0.032(6) 0.036(5)
C81 0.106(10) 0.064(8) 0.086(9) 0.048(7) 0.063(8) 0.048(8)
C82 0.098(10) 0.073(9) 0.078(9) 0.045(8) 0.044(8) 0.036(8)
C83 0.061(7) 0.059(7) 0.048(6) 0.017(5) 0.027(5) 0.012(6)
C84 0.043(5) 0.044(5) 0.052(6) 0.019(5) 0.021(5) 0.014(4)
C1S 0.071(8) 0.057(7) 0.138(12) -0.020(8) 0.006(8) 0.038(6)
C2S 0.042(6) 0.069(8) 0.124(12) -0.014(8) -0.005(7) 0.044(6)
C3S 0.055(7) 0.024(5) 0.191(14) 0.020(7) 0.037(8) 0.021(5)
C4S 0.070(7) 0.059(7) 0.144(11) 0.013(7) 0.040(8) 0.022(6)
C5S 0.040(5) 0.104(8) 0.069(7) 0.030(6) 0.032(5) 0.030(6)
C6S 0.062(7) 0.069(8) 0.149(11) -0.019(8) 0.025(8) 0.022(6)
C7S 0.187(14) 0.188(14) 0.144(13) 0.044(12) 0.012(13) 0.016(13)
C8S 0.182(14) 0.181(14) 0.124(12) 0.059(11) -0.024(12) -0.070(13)
C9S 0.036(5) 0.060(6) 0.037(5) 0.033(5) 0.015(4) -0.004(4)
C10S 0.171(13) 0.167(13) 0.111(11) 0.033(10) 0.071(11) 0.017(12)
C11S 0.203(14) 0.156(12) 0.053(8) 0.049(9) 0.008(10) -0.007(12)
C12S 0.078(6) 0.081(6) 0.027(4) 0.038(4) 0.042(4) 0.069(5)
C13S 0.101(18) 0.034(10) 0.051(13) 0.008(9) 0.045(13) 0.037(12)
C14S 0.121(19) 0.027(9) 0.045(11) 0.006(8) 0.049(13) 0.047(11)
C15S 0.097(17) 0.023(9) 0.039(10) -0.004(8) 0.027(11) 0.029(10)
C16S 0.10(2) 0.065(17) 0.14(3) 0.044(18) 0.02(2) 0.052(17)
Cl1S 0.064(3) 0.065(3) 0.056(3) 0.007(3) 0.012(3) 0.030(3)
Cl2S 0.061(3) 0.054(3) 0.046(3) -0.006(2) -0.001(2) 0.025(3)

loop_
_atom_type_symbol
_atom_type_description
_atom_type_scat_dispersion_real
_atom_type_scat_dispersion_imag
_atom_type_scat_source
C C 0.0033 0.0016 'International Tables Vol C Tables 4.2.6.8 and 6.1.1.4'
H H 0.0000 0.0000 'International Tables Vol C Tables 4.2.6.8 and 6.1.1.4'
N N 0.0061 0.0033 'International Tables Vol C Tables 4.2.6.8 and 6.1.1.4'
F F 0.0171 0.0103 'International Tables Vol C Tables 4.2.6.8 and 6.1.1.4'
P P 0.1023 0.0942 'International Tables Vol C Tables 4.2.6.8 and 6.1.1.4'
Au Au -2.0133 8.8022 'International Tables Vol C Tables 4.2.6.8 and 6.1.1.4'
Cl Cl 0.1484 0.1585 'International Tables Vol C Tables 4.2.6.8 and 6.1.1.4'

loop_
_geom_angle_atom_site_label_1
_geom_angle_atom_site_label_2
_geom_angle_atom_site_label_3
_geom_angle
_geom_angle_site_symmetry_1
_geom_angle_site_symmetry_3
_geom_angle_publ_flag
P3 Au1 P1 124.48(7) . . ?
P3 Au1 P5 120.50(7) . . ?
P1 Au1 P5 114.77(7) . . ?
P4 Au2 P2 123.23(7) . . ?
P4 Au2 P6 121.50(7) . . ?
P2 Au2 P6 114.18(7) . . ?
C11 P1 C5 107.8(4) . . ?
C11 P1 C1 102.2(3) . . ?
C5 P1 C1 103.3(3) . . ?
C11 P1 Au1 112.7(3) . . ?
C5 P1 Au1 112.7(3) . . ?
C1 P1 Au1 117.2(2) . . ?
C17 P2 C23 106.0(4) . . ?
C17 P2 C4 104.1(3) . . ?
C23 P2 C4 102.7(4) . . ?
C17 P2 Au2 108.6(3) . . ?
C23 P2 Au2 114.3(3) . . ?
C4 P2 Au2 119.8(3) . . ?
C39 P3 C33 107.8(4) . . ?
C39 P3 C29 104.5(4) . . ?
C33 P3 C29 101.2(3) . . ?
C39 P3 Au1 106.9(3) . . ?
C33 P3 Au1 120.2(3) . . ?
C29 P3 Au1 114.9(2) . . ?
C51 P4 C45 105.1(4) . . ?
C51 P4 C32 103.9(3) . . ?
C45 P4 C32 106.2(4) . . ?
C51 P4 Au2 105.6(3) . . ?
C45 P4 Au2 120.0(3) . . ?
C32 P4 Au2 114.5(3) . . ?
C59 P5 C57 104.9(4) . . ?
C59 P5 C65 104.8(4) . . ?
C57 P5 C65 104.3(4) . . ?
C59 P5 Au1 110.5(3) . . ?
C57 P5 Au1 112.9(3) . . ?
C65 P5 Au1 118.3(3) . . ?
C79 P6 C73 108.5(4) . . ?
C79 P6 C71 105.4(4) . . ?
C73 P6 C71 103.1(4) . . ?
C79 P6 Au2 111.5(3) . . ?
C73 P6 Au2 113.1(3) . . ?
C71 P6 Au2 114.8(2) . . ?
F3 P7 F4 95.8(6) . . ?
F3 P7 F2 175.9(6) . . ?
F4 P7 F2 88.3(6) . . ?
F3 P7 F5 89.7(5) . . ?
F4 P7 F5 90.4(4) . . ?
F2 P7 F5 90.0(5) . . ?
F3 P7 F1 90.4(4) . . ?
F4 P7 F1 89.0(3) . . ?
F2 P7 F1 90.0(4) . . ?
F5 P7 F1 179.3(4) . . ?
F3 P7 F6 89.6(5) . . ?
F4 P7 F6 174.6(6) . . ?
F2 P7 F6 86.3(5) . . ?
F5 P7 F6 89.9(4) . . ?
F1 P7 F6 90.7(4) . . ?
F11 P8 F12 175.0(10) . . ?
F11 P8 F9 94.1(7) . . ?
F12 P8 F9 87.3(9) . . ?
F11 P8 F8 91.1(7) . . ?
F12 P8 F8 93.8(9) . . ?
F9 P8 F8 87.6(5) . . ?
F11 P8 F10 88.5(9) . . ?
F12 P8 F10 86.7(11) . . ?
F9 P8 F10 89.9(6) . . ?
F8 P8 F10 177.5(7) . . ?
F11 P8 F7 90.6(6) . . ?
F12 P8 F7 88.1(8) . . ?
F9 P8 F7 175.2(7) . . ?
F8 P8 F7 91.2(5) . . ?
F10 P8 F7 91.3(6) . . ?
C1 N1 N2 120.1(6) . . ?
N1 N2 C4 118.0(6) . . ?
C29 N3 N4 119.3(6) . . ?
C32 N4 N3 119.4(7) . . ?
N6 N5 C57 120.2(7) 1_455 . ?
N5 N6 C71 119.0(6) 1_655 . ?
N1 C1 C2 123.5(7) . . ?
N1 C1 P1 113.2(5) . . ?
C2 C1 P1 123.3(6) . . ?
C3 C2 C1 117.1(7) . . ?
C2 C3 C4 117.4(7) . . ?
N2 C4 C3 123.8(7) . . ?
N2 C4 P2 112.7(6) . . ?
C3 C4 P2 123.6(6) . . ?
C6 C5 C10 120.0(8) . . ?
C6 C5 P1 119.1(7) . . ?
C10 C5 P1 120.7(7) . . ?
C5 C6 C7 119.7(10) . . ?
C8 C7 C6 120.6(10) . . ?
C9 C8 C7 120.4(10) . . ?
C8 C9 C10 120.6(12) . . ?
C9 C10 C5 118.7(11) . . ?
C12 C11 C16 119.2(8) . . ?
C12 C11 P1 121.2(6) . . ?
C16 C11 P1 119.6(6) . . ?
C11 C12 C13 120.8(8) . . ?
C14 C13 C12 120.1(8) . . ?
C13 C14 C15 120.6(8) . . ?
C14 C15 C16 120.3(8) . . ?
C15 C16 C11 119.0(7) . . ?
C22 C17 C18 118.3(7) . . ?
C22 C17 P2 119.2(6) . . ?
C18 C17 P2 122.5(6) . . ?
C19 C18 C17 120.4(7) . . ?
C20 C19 C18 120.1(8) . . ?
C19 C20 C21 119.9(8) . . ?
C22 C21 C20 120.1(8) . . ?
C21 C22 C17 121.1(8) . . ?
C24 C23 C28 120.3(9) . . ?
C24 C23 P2 121.7(7) . . ?
C28 C23 P2 118.0(7) . . ?
C23 C24 C25 119.5(11) . . ?
C26 C25 C24 120.9(12) . . ?
C25 C26 C27 118.9(11) . . ?
C26 C27 C28 122.3(12) . . ?
C27 C28 C23 118.1(11) . . ?
N3 C29 C30 123.1(7) . . ?
N3 C29 P3 116.9(5) . . ?
C30 C29 P3 120.0(6) . . ?
C29 C30 C31 117.3(8) . . ?
C32 C31 C30 117.0(7) . . ?
N4 C32 C31 123.8(7) . . ?
N4 C32 P4 116.2(6) . . ?
C31 C32 P4 119.8(6) . . ?
C34 C33 C38 119.2(7) . . ?
C34 C33 P3 121.3(6) . . ?
C38 C33 P3 119.4(6) . . ?
C33 C34 C35 119.1(8) . . ?
C36 C35 C34 121.1(9) . . ?
C35 C36 C37 119.7(9) . . ?
C38 C37 C36 119.3(9) . . ?
C37 C38 C33 121.5(8) . . ?
C44 C39 C40 119.4(8) . . ?
C44 C39 P3 119.0(6) . . ?
C40 C39 P3 121.3(7) . . ?
C39 C40 C41 119.1(8) . . ?
C42 C41 C40 120.5(9) . . ?
C41 C42 C43 120.8(9) . . ?
C42 C43 C44 120.1(8) . . ?
C43 C44 C39 120.1(8) . . ?
C46 C45 C50 118.9(8) . . ?
C46 C45 P4 119.2(7) . . ?
C50 C45 P4 121.8(7) . . ?
C47 C46 C45 121.3(9) . . ?
C48 C47 C46 121.0(9) . . ?
C47 C48 C49 118.9(9) . . ?
C48 C49 C50 121.1(9) . . ?
C45 C50 C49 118.7(9) . . ?
C56 C51 C52 119.0(8) . . ?
C56 C51 P4 122.8(7) . . ?
C52 C51 P4 118.1(6) . . ?
C53 C52 C51 119.5(8) . . ?
C52 C53 C54 119.9(9) . . ?
C55 C54 C53 121.6(10) . . ?
C54 C55 C56 119.5(9) . . ?
C51 C56 C55 120.6(8) . . ?
N5 C57 C58 123.3(7) . . ?
N5 C57 P5 112.5(6) . . ?
C58 C57 P5 124.0(6) . . ?
C72 C58 C57 116.1(8) 1_455 . ?
C60 C59 C64 120.3(8) . . ?
C60 C59 P5 122.1(7) . . ?
C64 C59 P5 117.5(7) . . ?
C59 C60 C61 120.4(10) . . ?
C62 C61 C60 119.3(11) . . ?
C61 C62 C63 120.5(10) . . ?
C64 C63 C62 120.3(11) . . ?
C63 C64 C59 119.2(10) . . ?
C70 C65 C66 117.7(9) . . ?
C70 C65 P5 118.6(7) . . ?
C66 C65 P5 123.6(7) . . ?
C67 C66 C65 121.3(9) . . ?
C68 C67 C66 120.3(9) . . ?
C67 C68 C69 119.6(10) . . ?
C70 C69 C68 119.8(11) . . ?
C69 C70 C65 121.1(10) . . ?
N6 C71 C72 123.1(7) . . ?
N6 C71 P6 112.2(5) . . ?
C72 C71 P6 124.5(6) . . ?
C58 C72 C71 118.2(7) 1_655 . ?
C78 C73 C74 118.9(7) . . ?
C78 C73 P6 120.3(6) . . ?
C74 C73 P6 120.8(6) . . ?
C75 C74 C73 119.6(8) . . ?
C76 C75 C74 120.6(8) . . ?
C75 C76 C77 119.8(8) . . ?
C78 C77 C76 119.3(8) . . ?
C77 C78 C73 121.7(7) . . ?
C84 C79 C80 120.0(8) . . ?
C84 C79 P6 118.2(7) . . ?
C80 C79 P6 121.6(7) . . ?
C81 C80 C79 119.7(10) . . ?
C80 C81 C82 118.7(11) . . ?
C83 C82 C81 121.5(11) . . ?
C82 C83 C84 119.4(11) . . ?
C79 C84 C83 120.6(10) . . ?
C2S C1S C6S 120.0 . . ?
C3S C2S C1S 120.0 . . ?
C4S C3S C2S 120.0 . . ?
C3S C4S C5S 120.0 . . ?
C6S C5S C4S 120.0 . . ?
C5S C6S C1S 120.0 . . ?
C8S C7S C12S 120.0 . . ?
C7S C8S C9S 120.0 . . ?
C10S C9S C8S 120.0 . . ?
C9S C10S C11S 120.0 . . ?
C12S C11S C10S 120.0 . . ?
C11S C12S C7S 120.0 . . ?
C15S C13S C14S 125.2(19) . . ?
C13S C14S C15S 110(2) . 2_687 ?
C13S C15S C14S 125(2) . 2_687 ?
Cl3S C16S Cl2S 20.9(19) . . ?
Cl3S C16S Cl1S 87(3) . . ?
Cl2S C16S Cl1S 107.4(16) . . ?
Cl3S C16S C17S 74(3) . . ?
Cl2S C16S C17S 60.2(16) . . ?
Cl1S C16S C17S 141(2) . . ?
C16S Cl1S Cl3S 31.0(10) . . ?
Cl3S Cl2S C16S 25(2) . . ?
Cl3S Cl2S C17S 78(2) . . ?
C16S Cl2S C17S 61.6(17) . . ?
Cl4S C17S Cl2S 102(2) . . ?
Cl4S C17S Cl3S 118(2) . . ?
Cl2S C17S Cl3S 28.0(11) . . ?
Cl4S C17S C16S 112(2) . . ?
Cl2S C17S C16S 58.2(15) . . ?
Cl3S C17S C16S 32.6(13) . . ?
Cl2S Cl3S C16S 134(4) . . ?
Cl2S Cl3S C17S 74(2) . . ?
C16S Cl3S C17S 73(3) . . ?
Cl2S Cl3S Cl1S 162(3) . . ?
C16S Cl3S Cl1S 62(3) . . ?
C17S Cl3S Cl1S 124(2) . . ?

loop_
_geom_bond_atom_site_label_1
_geom_bond_atom_site_label_2
_geom_bond_distance
_geom_bond_site_symmetry_2
_geom_bond_publ_flag
Au1 P3 2.347(2) . ?
Au1 P1 2.363(2) . ?
Au1 P5 2.380(2) . ?
Au2 P4 2.342(2) . ?
Au2 P2 2.369(2) . ?
Au2 P6 2.3709(19) . ?
P1 C11 1.793(8) . ?
P1 C5 1.815(9) . ?
P1 C1 1.847(7) . ?
P2 C17 1.808(8) . ?
P2 C23 1.818(9) . ?
P2 C4 1.830(7) . ?
P3 C39 1.820(9) . ?
P3 C33 1.829(8) . ?
P3 C29 1.833(7) . ?
P4 C51 1.808(9) . ?
P4 C45 1.824(8) . ?
P4 C32 1.835(7) . ?
P5 C59 1.792(9) . ?
P5 C57 1.821(8) . ?
P5 C65 1.823(9) . ?
P6 C79 1.817(8) . ?
P6 C73 1.821(8) . ?
P6 C71 1.831(7) . ?
P7 F3 1.543(9) . ?
P7 F4 1.571(7) . ?
P7 F2 1.599(10) . ?
P7 F5 1.597(7) . ?
P7 F1 1.601(6) . ?
P7 F6 1.607(8) . ?
P8 F11 1.517(11) . ?
P8 F12 1.544(14) . ?
P8 F9 1.545(9) . ?
P8 F8 1.562(8) . ?
P8 F10 1.567(10) . ?
P8 F7 1.591(9) . ?
N1 C1 1.323(10) . ?
N1 N2 1.343(8) . ?
N2 C4 1.348(9) . ?
N3 C29 1.337(10) . ?
N3 N4 1.347(8) . ?
N4 C32 1.322(10) . ?
N5 N6 1.331(9) 1_455 ?
N5 C57 1.360(10) . ?
N6 N5 1.331(9) 1_655 ?
N6 C71 1.339(9) . ?
C1 C2 1.389(10) . ?
C2 C3 1.370(10) . ?
C3 C4 1.381(11) . ?
C5 C6 1.376(12) . ?
C5 C10 1.413(13) . ?
C6 C7 1.398(13) . ?
C7 C8 1.382(17) . ?
C8 C9 1.357(18) . ?
C9 C10 1.414(14) . ?
C11 C12 1.378(11) . ?
C11 C16 1.409(11) . ?
C12 C13 1.400(12) . ?
C13 C14 1.350(12) . ?
C14 C15 1.386(12) . ?
C15 C16 1.400(12) . ?
C17 C22 1.391(11) . ?
C17 C18 1.400(10) . ?
C18 C19 1.388(12) . ?
C19 C20 1.370(12) . ?
C20 C21 1.392(12) . ?
C21 C22 1.366(11) . ?
C23 C24 1.378(13) . ?
C23 C28 1.402(13) . ?
C24 C25 1.401(14) . ?
C25 C26 1.37(2) . ?
C26 C27 1.37(2) . ?
C27 C28 1.389(15) . ?
C29 C30 1.386(11) . ?
C30 C31 1.388(11) . ?
C31 C32 1.385(12) . ?
C33 C34 1.378(11) . ?
C33 C38 1.387(11) . ?
C34 C35 1.398(12) . ?
C35 C36 1.365(14) . ?
C36 C37 1.389(14) . ?
C37 C38 1.368(12) . ?
C39 C44 1.393(11) . ?
C39 C40 1.390(11) . ?
C40 C41 1.410(13) . ?
C41 C42 1.346(13) . ?
C42 C43 1.382(13) . ?
C43 C44 1.380(12) . ?
C45 C46 1.386(11) . ?
C45 C50 1.393(12) . ?
C46 C47 1.376(12) . ?
C47 C48 1.354(14) . ?
C48 C49 1.395(14) . ?
C49 C50 1.402(13) . ?
C51 C56 1.400(11) . ?
C51 C52 1.412(12) . ?
C52 C53 1.395(12) . ?
C53 C54 1.395(13) . ?
C54 C55 1.354(15) . ?
C55 C56 1.407(14) . ?
C57 C58 1.396(11) . ?
C58 C72 1.385(12) 1_455 ?
C59 C60 1.399(13) . ?
C59 C64 1.417(13) . ?
C60 C61 1.405(14) . ?
C61 C62 1.395(17) . ?
C62 C63 1.417(17) . ?
C63 C64 1.387(14) . ?
C65 C70 1.385(13) . ?
C65 C66 1.385(12) . ?
C66 C67 1.383(13) . ?
C67 C68 1.359(15) . ?
C68 C69 1.390(16) . ?
C69 C70 1.384(15) . ?
C71 C72 1.407(12) . ?
C72 C58 1.385(12) 1_655 ?
C73 C78 1.373(11) . ?
C73 C74 1.392(10) . ?
C74 C75 1.380(12) . ?
C75 C76 1.367(13) . ?
C76 C77 1.393(12) . ?
C77 C78 1.361(12) . ?
C79 C84 1.375(13) . ?
C79 C80 1.398(13) . ?
C80 C81 1.386(14) . ?
C81 C82 1.414(18) . ?
C82 C83 1.348(17) . ?
C83 C84 1.397(14) . ?
C1S C2S 1.3900 . ?
C1S C6S 1.3900 . ?
C2S C3S 1.3900 . ?
C3S C4S 1.3900 . ?
C4S C5S 1.3900 . ?
C5S C6S 1.3900 . ?
C7S C8S 1.3900 . ?
C7S C12S 1.3900 . ?
C8S C9S 1.3900 . ?
C9S C10S 1.3900 . ?
C10S C11S 1.3900 . ?
C11S C12S 1.3900 . ?
C13S C15S 1.36(3) . ?
C13S C14S 1.43(3) . ?
C14S C15S 1.46(3) 2_687 ?
C15S C14S 1.46(3) 2_687 ?
C16S Cl3S 1.05(3) . ?
C16S Cl2S 1.80(3) . ?
C16S Cl1S 1.80(3) . ?
C16S C17S 1.86(5) . ?
Cl1S Cl3S 2.03(3) . ?
Cl2S Cl3S 0.90(3) . ?
Cl2S C17S 1.84(4) . ?
C17S Cl4S 1.70(4) . ?
C17S Cl3S 1.87(5) . ?

loop_
_geom_torsion_atom_site_label_1
_geom_torsion_atom_site_label_2
_geom_torsion_atom_site_label_3
_geom_torsion_atom_site_label_4
_geom_torsion
_geom_torsion_site_symmetry_1
_geom_torsion_site_symmetry_2
_geom_torsion_site_symmetry_3
_geom_torsion_site_symmetry_4
_geom_torsion_publ_flag
P3 Au1 P1 C11 78.3(3) . . . . ?
P5 Au1 P1 C11 -95.9(3) . . . . ?
P3 Au1 P1 C5 -159.4(3) . . . . ?
P5 Au1 P1 C5 26.3(3) . . . . ?
P3 Au1 P1 C1 -39.8(3) . . . . ?
P5 Au1 P1 C1 145.9(3) . . . . ?
P4 Au2 P2 C17 -91.4(2) . . . . ?
P6 Au2 P2 C17 76.8(2) . . . . ?
P4 Au2 P2 C23 150.4(3) . . . . ?
P6 Au2 P2 C23 -41.3(3) . . . . ?
P4 Au2 P2 C4 27.9(3) . . . . ?
P6 Au2 P2 C4 -163.8(3) . . . . ?
P1 Au1 P3 C39 -85.2(3) . . . . ?
P5 Au1 P3 C39 88.7(3) . . . . ?
P1 Au1 P3 C33 151.6(3) . . . . ?
P5 Au1 P3 C33 -34.5(3) . . . . ?
P1 Au1 P3 C29 30.3(3) . . . . ?
P5 Au1 P3 C29 -155.7(3) . . . . ?
P2 Au2 P4 C51 72.9(3) . . . . ?
P6 Au2 P4 C51 -94.5(3) . . . . ?
P2 Au2 P4 C45 -168.9(4) . . . . ?
P6 Au2 P4 C45 23.7(4) . . . . ?
P2 Au2 P4 C32 -40.8(3) . . . . ?
P6 Au2 P4 C32 151.8(3) . . . . ?
P3 Au1 P5 C59 112.4(4) . . . . ?
P1 Au1 P5 C59 -73.1(4) . . . . ?
P3 Au1 P5 C57 -4.7(3) . . . . ?
P1 Au1 P5 C57 169.8(3) . . . . ?
P3 Au1 P5 C65 -126.9(3) . . . . ?
P1 Au1 P5 C65 47.6(3) . . . . ?
P4 Au2 P6 C79 -73.7(3) . . . . ?
P2 Au2 P6 C79 117.8(3) . . . . ?
P4 Au2 P6 C73 48.8(3) . . . . ?
P2 Au2 P6 C73 -119.7(3) . . . . ?
P4 Au2 P6 C71 166.6(3) . . . . ?
P2 Au2 P6 C71 -1.9(3) . . . . ?
C1 N1 N2 C4 0.0(11) . . . . ?
C29 N3 N4 C32 0.9(11) . . . . ?
N2 N1 C1 C2 2.0(12) . . . . ?
N2 N1 C1 P1 -179.9(6) . . . . ?
C11 P1 C1 N1 -61.1(6) . . . . ?
C5 P1 C1 N1 -173.0(6) . . . . ?
Au1 P1 C1 N1 62.6(6) . . . . ?
C11 P1 C1 C2 117.0(7) . . . . ?
C5 P1 C1 C2 5.1(8) . . . . ?
Au1 P1 C1 C2 -119.3(6) . . . . ?
N1 C1 C2 C3 -2.3(13) . . . . ?
P1 C1 C2 C3 179.8(6) . . . . ?
C1 C2 C3 C4 0.6(12) . . . . ?
N1 N2 C4 C3 -1.7(12) . . . . ?
N1 N2 C4 P2 178.6(5) . . . . ?
C2 C3 C4 N2 1.3(13) . . . . ?
C2 C3 C4 P2 -179.0(7) . . . . ?
C17 P2 C4 N2 77.6(6) . . . . ?
C23 P2 C4 N2 -172.0(6) . . . . ?
Au2 P2 C4 N2 -44.0(7) . . . . ?
C17 P2 C4 C3 -102.1(7) . . . . ?
C23 P2 C4 C3 8.3(8) . . . . ?
Au2 P2 C4 C3 136.3(6) . . . . ?
C11 P1 C5 C6 172.5(6) . . . . ?
C1 P1 C5 C6 -79.8(7) . . . . ?
Au1 P1 C5 C6 47.6(7) . . . . ?
C11 P1 C5 C10 -3.0(8) . . . . ?
C1 P1 C5 C10 104.7(7) . . . . ?
Au1 P1 C5 C10 -127.9(7) . . . . ?
C10 C5 C6 C7 0.5(13) . . . . ?
P1 C5 C6 C7 -175.0(7) . . . . ?
C5 C6 C7 C8 1.5(15) . . . . ?
C6 C7 C8 C9 -2.0(17) . . . . ?
C7 C8 C9 C10 0.3(18) . . . . ?
C8 C9 C10 C5 1.7(16) . . . . ?
C6 C5 C10 C9 -2.1(13) . . . . ?
P1 C5 C10 C9 173.4(7) . . . . ?
C5 P1 C11 C12 -110.9(6) . . . . ?
C1 P1 C11 C12 140.7(6) . . . . ?
Au1 P1 C11 C12 14.0(7) . . . . ?
C5 P1 C11 C16 71.0(7) . . . . ?
C1 P1 C11 C16 -37.5(7) . . . . ?
Au1 P1 C11 C16 -164.1(5) . . . . ?
C16 C11 C12 C13 0.0(11) . . . . ?
P1 C11 C12 C13 -178.2(6) . . . . ?
C11 C12 C13 C14 0.0(13) . . . . ?
C12 C13 C14 C15 1.0(13) . . . . ?
C13 C14 C15 C16 -1.9(13) . . . . ?
C14 C15 C16 C11 1.8(13) . . . . ?
C12 C11 C16 C15 -0.8(11) . . . . ?
P1 C11 C16 C15 177.3(6) . . . . ?
C23 P2 C17 C22 95.1(7) . . . . ?
C4 P2 C17 C22 -156.9(6) . . . . ?
Au2 P2 C17 C22 -28.1(6) . . . . ?
C23 P2 C17 C18 -84.0(7) . . . . ?
C4 P2 C17 C18 24.0(7) . . . . ?
Au2 P2 C17 C18 152.8(6) . . . . ?
C22 C17 C18 C19 0.0(12) . . . . ?
P2 C17 C18 C19 179.2(6) . . . . ?
C17 C18 C19 C20 -1.0(13) . . . . ?
C18 C19 C20 C21 -0.3(13) . . . . ?
C19 C20 C21 C22 2.5(13) . . . . ?
C20 C21 C22 C17 -3.5(13) . . . . ?
C18 C17 C22 C21 2.2(12) . . . . ?
P2 C17 C22 C21 -176.9(6) . . . . ?
C17 P2 C23 C24 12.1(8) . . . . ?
C4 P2 C23 C24 -96.8(8) . . . . ?
Au2 P2 C23 C24 131.8(7) . . . . ?
C17 P2 C23 C28 -166.9(7) . . . . ?
C4 P2 C23 C28 84.2(7) . . . . ?
Au2 P2 C23 C28 -47.3(7) . . . . ?
C28 C23 C24 C25 1.0(14) . . . . ?
P2 C23 C24 C25 -178.0(8) . . . . ?
C23 C24 C25 C26 -1.3(18) . . . . ?
C24 C25 C26 C27 1(2) . . . . ?
C25 C26 C27 C28 -1(2) . . . . ?
C26 C27 C28 C23 0.4(17) . . . . ?
C24 C23 C28 C27 -0.5(14) . . . . ?
P2 C23 C28 C27 178.5(8) . . . . ?
N4 N3 C29 C30 -3.6(12) . . . . ?
N4 N3 C29 P3 174.9(6) . . . . ?
C39 P3 C29 N3 -23.1(7) . . . . ?
C33 P3 C29 N3 88.9(6) . . . . ?
Au1 P3 C29 N3 -140.0(5) . . . . ?
C39 P3 C29 C30 155.5(7) . . . . ?
C33 P3 C29 C30 -92.6(7) . . . . ?
Au1 P3 C29 C30 38.6(7) . . . . ?
N3 C29 C30 C31 3.8(12) . . . . ?
P3 C29 C30 C31 -174.7(6) . . . . ?
C29 C30 C31 C32 -1.4(12) . . . . ?
N3 N4 C32 C31 1.5(12) . . . . ?
N3 N4 C32 P4 -173.4(6) . . . . ?
C30 C31 C32 N4 -1.2(12) . . . . ?
C30 C31 C32 P4 173.5(6) . . . . ?
C51 P4 C32 N4 41.8(7) . . . . ?
C45 P4 C32 N4 -68.7(7) . . . . ?
Au2 P4 C32 N4 156.5(5) . . . . ?
C51 P4 C32 C31 -133.3(7) . . . . ?
C45 P4 C32 C31 116.1(7) . . . . ?
Au2 P4 C32 C31 -18.6(7) . . . . ?
C39 P3 C33 C34 58.4(7) . . . . ?
C29 P3 C33 C34 -51.0(7) . . . . ?
Au1 P3 C33 C34 -178.8(5) . . . . ?
C39 P3 C33 C38 -124.2(6) . . . . ?
C29 P3 C33 C38 126.4(6) . . . . ?
Au1 P3 C33 C38 -1.4(7) . . . . ?
C38 C33 C34 C35 2.7(11) . . . . ?
P3 C33 C34 C35 -179.9(6) . . . . ?
C33 C34 C35 C36 -1.8(13) . . . . ?
C34 C35 C36 C37 0.7(14) . . . . ?
C35 C36 C37 C38 -0.5(13) . . . . ?
C36 C37 C38 C33 1.5(12) . . . . ?
C34 C33 C38 C37 -2.6(11) . . . . ?
P3 C33 C38 C37 179.9(6) . . . . ?
C33 P3 C39 C44 -161.9(6) . . . . ?
C29 P3 C39 C44 -54.8(7) . . . . ?
Au1 P3 C39 C44 67.5(6) . . . . ?
C33 P3 C39 C40 23.5(8) . . . . ?
C29 P3 C39 C40 130.6(7) . . . . ?
Au1 P3 C39 C40 -107.1(7) . . . . ?
C44 C39 C40 C41 3.2(12) . . . . ?
P3 C39 C40 C41 177.7(7) . . . . ?
C39 C40 C41 C42 -2.3(14) . . . . ?
C40 C41 C42 C43 1.0(15) . . . . ?
C41 C42 C43 C44 -0.5(14) . . . . ?
C42 C43 C44 C39 1.4(13) . . . . ?
C40 C39 C44 C43 -2.7(12) . . . . ?
P3 C39 C44 C43 -177.4(6) . . . . ?
C51 P4 C45 C46 111.5(9) . . . . ?
C32 P4 C45 C46 -138.7(8) . . . . ?
Au2 P4 C45 C46 -6.9(10) . . . . ?
C51 P4 C45 C50 -65.8(9) . . . . ?
C32 P4 C45 C50 44.0(10) . . . . ?
Au2 P4 C45 C50 175.8(7) . . . . ?
C50 C45 C46 C47 0.0(16) . . . . ?
P4 C45 C46 C47 -177.4(9) . . . . ?
C45 C46 C47 C48 -1.7(18) . . . . ?
C46 C47 C48 C49 2.3(19) . . . . ?
C47 C48 C49 C50 -1.3(19) . . . . ?
C46 C45 C50 C49 0.9(16) . . . . ?
P4 C45 C50 C49 178.2(9) . . . . ?
C48 C49 C50 C45 -0.3(18) . . . . ?
C45 P4 C51 C56 -11.0(7) . . . . ?
C32 P4 C51 C56 -122.4(6) . . . . ?
Au2 P4 C51 C56 116.7(6) . . . . ?
C45 P4 C51 C52 173.2(6) . . . . ?
C32 P4 C51 C52 61.8(6) . . . . ?
Au2 P4 C51 C52 -59.0(6) . . . . ?
C56 C51 C52 C53 0.6(11) . . . . ?
P4 C51 C52 C53 176.6(6) . . . . ?
C51 C52 C53 C54 -0.7(12) . . . . ?
C52 C53 C54 C55 0.4(14) . . . . ?
C53 C54 C55 C56 -0.2(14) . . . . ?
C52 C51 C56 C55 -0.4(11) . . . . ?
P4 C51 C56 C55 -176.1(6) . . . . ?
C54 C55 C56 C51 0.2(13) . . . . ?
N6 N5 C57 C58 1.5(11) 1_455 . . . ?
N6 N5 C57 P5 176.5(5) 1_455 . . . ?
C59 P5 C57 N5 -174.6(6) . . . . ?
C65 P5 C57 N5 75.5(6) . . . . ?
Au1 P5 C57 N5 -54.1(6) . . . . ?
C59 P5 C57 C58 0.5(8) . . . . ?
C65 P5 C57 C58 -109.5(7) . . . . ?
Au1 P5 C57 C58 120.9(7) . . . . ?
N5 C57 C58 C72 0.9(12) . . . 1_455 ?
P5 C57 C58 C72 -173.6(6) . . . 1_455 ?
C57 P5 C59 C60 -92.5(9) . . . . ?
C65 P5 C59 C60 17.0(9) . . . . ?
Au1 P5 C59 C60 145.5(8) . . . . ?
C57 P5 C59 C64 87.4(7) . . . . ?
C65 P5 C59 C64 -163.0(7) . . . . ?
Au1 P5 C59 C64 -34.5(8) . . . . ?
C64 C59 C60 C61 1.5(16) . . . . ?
P5 C59 C60 C61 -178.5(9) . . . . ?
C59 C60 C61 C62 -1.6(19) . . . . ?
C60 C61 C62 C63 1(2) . . . . ?
C61 C62 C63 C64 1(2) . . . . ?
C62 C63 C64 C59 -0.7(18) . . . . ?
C60 C59 C64 C63 -0.4(15) . . . . ?
P5 C59 C64 C63 179.6(9) . . . . ?
C59 P5 C65 C70 66.5(9) . . . . ?
C57 P5 C65 C70 176.5(8) . . . . ?
Au1 P5 C65 C70 -57.1(9) . . . . ?
C59 P5 C65 C66 -115.8(8) . . . . ?
C57 P5 C65 C66 -5.9(9) . . . . ?
Au1 P5 C65 C66 120.5(7) . . . . ?
C70 C65 C66 C67 -4.0(14) . . . . ?
P5 C65 C66 C67 178.4(8) . . . . ?
C65 C66 C67 C68 2.4(16) . . . . ?
C66 C67 C68 C69 1.3(18) . . . . ?
C67 C68 C69 C70 -3(2) . . . . ?
C68 C69 C70 C65 2(2) . . . . ?
C66 C65 C70 C69 1.9(17) . . . . ?
P5 C65 C70 C69 179.7(10) . . . . ?
N5 N6 C71 C72 2.2(11) 1_655 . . . ?
N5 N6 C71 P6 177.8(5) 1_655 . . . ?
C79 P6 C71 N6 150.6(5) . . . . ?
C73 P6 C71 N6 37.0(6) . . . . ?
Au2 P6 C71 N6 -86.4(5) . . . . ?
C79 P6 C71 C72 -33.9(8) . . . . ?
C73 P6 C71 C72 -147.5(7) . . . . ?
Au2 P6 C71 C72 89.1(7) . . . . ?
N6 C71 C72 C58 0.1(12) . . . 1_655 ?
P6 C71 C72 C58 -174.9(6) . . . 1_655 ?
C79 P6 C73 C78 119.6(7) . . . . ?
C71 P6 C73 C78 -129.0(7) . . . . ?
Au2 P6 C73 C78 -4.5(7) . . . . ?
C79 P6 C73 C74 -61.2(8) . . . . ?
C71 P6 C73 C74 50.2(7) . . . . ?
Au2 P6 C73 C74 174.7(6) . . . . ?
C78 C73 C74 C75 1.2(13) . . . . ?
P6 C73 C74 C75 -178.0(7) . . . . ?
C73 C74 C75 C76 -0.9(14) . . . . ?
C74 C75 C76 C77 -0.2(15) . . . . ?
C75 C76 C77 C78 0.9(14) . . . . ?
C76 C77 C78 C73 -0.6(13) . . . . ?
C74 C73 C78 C77 -0.5(12) . . . . ?
P6 C73 C78 C77 178.8(7) . . . . ?
C73 P6 C79 C84 -174.5(7) . . . . ?
C71 P6 C79 C84 75.7(8) . . . . ?
Au2 P6 C79 C84 -49.4(8) . . . . ?
C73 P6 C79 C80 0.0(9) . . . . ?
C71 P6 C79 C80 -109.8(8) . . . . ?
Au2 P6 C79 C80 125.1(7) . . . . ?
C84 C79 C80 C81 -1.3(15) . . . . ?
P6 C79 C80 C81 -175.6(9) . . . . ?
C79 C80 C81 C82 -3.0(19) . . . . ?
C80 C81 C82 C83 4(2) . . . . ?
C81 C82 C83 C84 -1(2) . . . . ?
C80 C79 C84 C83 4.5(14) . . . . ?
P6 C79 C84 C83 179.1(8) . . . . ?
C82 C83 C84 C79 -3.4(17) . . . . ?
C6S C1S C2S C3S 0.0 . . . . ?
C1S C2S C3S C4S 0.0 . . . . ?
C2S C3S C4S C5S 0.0 . . . . ?
C3S C4S C5S C6S 0.0 . . . . ?
C4S C5S C6S C1S 0.0 . . . . ?
C2S C1S C6S C5S 0.0 . . . . ?
C12S C7S C8S C9S 0.0 . . . . ?
C7S C8S C9S C10S 0.0 . . . . ?
C8S C9S C10S C11S 0.0 . . . . ?
C9S C10S C11S C12S 0.0 . . . . ?
C10S C11S C12S C7S 0.0 . . . . ?
C8S C7S C12S C11S 0.0 . . . . ?
C15S C13S C14S C15S 1(3) . . . 2_687 ?
C14S C13S C15S C14S -1(3) . . . 2_687 ?
Cl2S C16S Cl1S Cl3S -3.6(17) . . . . ?
C17S C16S Cl1S Cl3S 60(3) . . . . ?
Cl1S C16S Cl2S Cl3S 10(5) . . . . ?
C17S C16S Cl2S Cl3S -129(6) . . . . ?
Cl3S C16S Cl2S C17S 129(6) . . . . ?
Cl1S C16S Cl2S C17S 139(3) . . . . ?
Cl3S Cl2S C17S Cl4S 128(3) . . . . ?
C16S Cl2S C17S Cl4S 108(2) . . . . ?
C16S Cl2S C17S Cl3S -19(2) . . . . ?
Cl3S Cl2S C17S C16S 19(2) . . . . ?
Cl3S C16S C17S Cl4S -107(3) . . . . ?
Cl2S C16S C17S Cl4S -91(2) . . . . ?
Cl1S C16S C17S Cl4S -172(2) . . . . ?
Cl3S C16S C17S Cl2S -17(2) . . . . ?
Cl1S C16S C17S Cl2S -81(3) . . . . ?
Cl2S C16S C17S Cl3S 17(2) . . . . ?
Cl1S C16S C17S Cl3S -64(3) . . . . ?
C17S Cl2S Cl3S C16S -44(5) . . . . ?
C16S Cl2S Cl3S C17S 44(5) . . . . ?
C16S Cl2S Cl3S Cl1S -152(13) . . . . ?
C17S Cl2S Cl3S Cl1S 164(9) . . . . ?
Cl1S C16S Cl3S Cl2S -170(4) . . . . ?
C17S C16S Cl3S Cl2S 44(5) . . . . ?
Cl2S C16S Cl3S C17S -44(5) . . . . ?
Cl1S C16S Cl3S C17S 145(2) . . . . ?
Cl2S C16S Cl3S Cl1S 170(4) . . . . ?
C17S C16S Cl3S Cl1S -145(2) . . . . ?
Cl4S C17S Cl3S Cl2S -61(3) . . . . ?
C16S C17S Cl3S Cl2S -149(4) . . . . ?
Cl4S C17S Cl3S C16S 88(3) . . . . ?
Cl2S C17S Cl3S C16S 149(4) . . . . ?
Cl4S C17S Cl3S Cl1S 125(2) . . . . ?
Cl2S C17S Cl3S Cl1S -174(3) . . . . ?
C16S C17S Cl3S Cl1S 37(3) . . . . ?
C16S Cl1S Cl3S Cl2S 158(10) . . . . ?
C16S Cl1S Cl3S C17S -41(3) . . . . ?
